data_1551492
loop_
_publ_author_name
'Labrador, Geraldine M.'
'Besnard, C\'eline'
'B\"urgi, Thomas'
'Poblador-Bahamonde, Amalia I.'
'Bosson, Johann'
'Lacour, J\'er\^ome'

_publ_section_title
;
 Stereochemical significance of O to N atom interchanges within cationic
 helicenes: experimental and computational evidence of near racemization
 to remarkable enantiospecificity
;
_journal_name_full 'Chemical Science'
_journal_paper_doi 10.1039/C9SC02127B
_journal_year 2019
_chemical_formula_moiety 'C32 H22 F3 N O3'
_chemical_formula_sum 'C32 H22 F3 N O3'
_chemical_formula_weight 525.50
_space_group_crystal_system orthorhombic
_space_group_IT_number 56
_space_group_name_Hall '-P 2ab 2ac'
_space_group_name_H-M_alt 'P c c n'
_symmetry_space_group_name_Hall '-P 2ab 2ac'
_symmetry_space_group_name_H-M 'P c c n'
_atom_sites_solution_hydrogens geom
_atom_sites_solution_primary direct
_audit_creation_date 2018-06-15
_audit_creation_method
;
Olex2 1.2
(compiled 2018.05.29 svn.r3508 for OlexSys, GUI svn.r5506)
;
_audit_update_record
;
2019-04-05 deposited with the CCDC.    2019-06-11 downloaded from the CCDC.
;
_cell_angle_alpha 90
_cell_angle_beta 90
_cell_angle_gamma 90
_cell_formula_units_Z 8
_cell_length_a 8.96089(13)
_cell_length_b 35.7856(6)
_cell_length_c 14.92847(19)
_cell_measurement_reflns_used 15413
_cell_measurement_temperature 179.95(10)
_cell_measurement_theta_max 73.3490
_cell_measurement_theta_min 4.8950
_cell_volume 4787.12(12)
_computing_cell_refinement 'CrysAlisPro 1.171.38.43 (Rigaku OD, 2015)'
_computing_data_collection 'CrysAlisPro 1.171.38.43 (Rigaku OD, 2015)'
_computing_data_reduction 'CrysAlisPro 1.171.38.43 (Rigaku OD, 2015)'
_computing_molecular_graphics 'Olex2 (Dolomanov et al., 2009)'
_computing_publication_material 'Olex2 (Dolomanov et al., 2009)'
_computing_structure_refinement 'ShelXL (Sheldrick, 2015)'
_computing_structure_solution 'SIR2004 (Burla et al.,  2007)'
_diffrn_ambient_environment N~2~
_diffrn_ambient_temperature 179.95(10)
_diffrn_detector 'CCD plate'
_diffrn_detector_area_resol_mean 10.4679
_diffrn_detector_type Atlas
_diffrn_measured_fraction_theta_full 1.000
_diffrn_measured_fraction_theta_max 0.993
_diffrn_measurement_details
;
List of Runs (angles in degrees, time in seconds):

  # Type    Start    End  Width  t~exp~   \w     \q     \k     \f   Frames
#--------------------------------------------------------------------------
  1  \w   -100.00  -3.00   1.00    1.00    --  -38.94 -77.00  60.00   97
  2  \w   -110.00 -84.00   1.00    1.00    --  -38.94 -99.00   0.00   26
  3  \w     30.00 102.00   1.00    5.00    --  109.75 -94.00-120.00   72
  4  \w     40.00  97.00   1.00    5.00    --  109.75 -45.00-150.00   57
  5  \w     30.00  87.00   1.00    5.00    --  109.75 -30.00 -30.00   57
  6  \w     30.00  88.00   1.00    5.00    --  109.75 -30.00  30.00   58
  7  \w     31.00  72.00   1.00    5.00    --  109.75 -30.00 120.00   41
  8  \w    101.00 127.00   1.00    1.00    --   38.94 178.00 -60.00   26
  9  \w   -121.00 -81.00   1.00    1.00    --  -38.94 178.00 -60.00   40
 10  \w      5.00  67.00   1.00    1.00    --   38.94 -99.00  90.00   62
 11  \w     42.00  94.00   1.00    5.00    --  109.75 -45.00 -90.00   52
 12  \w     66.00 103.00   1.00    5.00    --  109.75 -94.00 -60.00   37
 13  \w    131.00 167.00   1.00    5.00    --  109.75 -15.00 150.00   36
 14  \w     62.00  89.00   1.00    5.00    --  109.75 -15.00 150.00   27
 15  \w   -124.00 -85.00   1.00    1.00    --  -38.94 -99.00  60.00   39
 16  \w   -120.00 -87.00   1.00    1.00    --  -38.94 -99.00  90.00   33
 17  \w   -124.00 -79.00   1.00    1.00    --  -38.94 -99.00-150.00   45
 18  \w    -86.00 -35.00   1.00    1.00    --  -38.94-178.00   0.00   51
 19  \w   -119.00 -83.00   1.00    1.00    --  -38.94 -99.00 150.00   36
 20  \w     10.00  74.00   1.00    1.00    --   38.94 -99.00 -30.00   64
 21  \w     60.00 101.00   1.00    1.00    --   38.94 178.00 -90.00   41
 22  \w     57.00 114.00   1.00    1.00    --   38.94 178.00   0.00   57
 23  \w    119.00 168.00   1.00    5.00    --  109.75  45.00 150.00   49
 24  \w     47.00  78.00   1.00    5.00    --  109.75 -45.00  90.00   31
 25  \w     41.00 105.00   1.00    5.00    --  109.75 -94.00  90.00   64
 26  \w     79.00 105.00   1.00    5.00    --  109.75  45.00 150.00   26
 27  \w     86.00 111.00   1.00    5.00    --  109.75-111.00-120.00   25
 28  \w     29.00  59.00   1.00    5.00    --  109.75-111.00-120.00   30
 29  \w    153.00 178.00   1.00    5.00    --  109.75 111.00 120.00   25
 30  \w     49.00 116.00   1.00    5.00    --  109.75-111.00  60.00   67
 31  \w     49.00  91.00   1.00    5.00    --  109.75 -94.00-180.00   42
 32  \w     96.00 156.00   1.00    5.00    --  109.75   0.00 -60.00   60
 33  \w     46.00  89.00   1.00    5.00    --  109.75   0.00 -60.00   43
;
_diffrn_measurement_device 'four-circle diffractometer'
_diffrn_measurement_device_type 'SuperNova, Dual, Cu at zero, Atlas'
_diffrn_measurement_method '\w scans'
_diffrn_orient_matrix_type 'CrysAlisPro convention (1999,Acta A55,543-557)'
_diffrn_orient_matrix_UB_11 -0.0838076000
_diffrn_orient_matrix_UB_12 -0.0375216000
_diffrn_orient_matrix_UB_13 0.0052070000
_diffrn_orient_matrix_UB_21 0.1462066000
_diffrn_orient_matrix_UB_22 -0.0209660000
_diffrn_orient_matrix_UB_23 -0.0204892000
_diffrn_orient_matrix_UB_31 0.0339030000
_diffrn_orient_matrix_UB_32 -0.0023276000
_diffrn_orient_matrix_UB_33 0.1010323000
_diffrn_radiation_monochromator mirror
_diffrn_radiation_probe x-ray
_diffrn_radiation_type CuK\a
_diffrn_radiation_wavelength 1.54184
_diffrn_reflns_av_R_equivalents 0.0437
_diffrn_reflns_av_unetI/netI 0.0207
_diffrn_reflns_Laue_measured_fraction_full 1.000
_diffrn_reflns_Laue_measured_fraction_max 0.993
_diffrn_reflns_limit_h_max 10
_diffrn_reflns_limit_h_min -11
_diffrn_reflns_limit_k_max 43
_diffrn_reflns_limit_k_min -44
_diffrn_reflns_limit_l_max 18
_diffrn_reflns_limit_l_min -11
_diffrn_reflns_number 34874
_diffrn_reflns_point_group_measured_fraction_full 1.000
_diffrn_reflns_point_group_measured_fraction_max 0.993
_diffrn_reflns_theta_full 67.684
_diffrn_reflns_theta_max 73.338
_diffrn_reflns_theta_min 4.943
_diffrn_source 'micro-focus sealed X-ray tube'
_diffrn_source_type 'SuperNova (Cu) X-ray Source'
_exptl_absorpt_coefficient_mu 0.914
_exptl_absorpt_correction_T_max 0.955
_exptl_absorpt_correction_T_min 0.691
_exptl_absorpt_correction_type gaussian
_exptl_absorpt_process_details
;
CrysAlisPro 1.171.38.43 (Rigaku Oxford Diffraction, 2015)
Numerical absorption correction based on gaussian integration over
            a multifaceted crystal model
Empirical absorption correction using spherical harmonics,
 implemented in SCALE3 ABSPACK scaling algorithm.
;
_exptl_crystal_colour yellow
_exptl_crystal_colour_primary yellow
_exptl_crystal_density_diffrn 1.458
_exptl_crystal_description plate
_exptl_crystal_F_000 2176
_exptl_crystal_size_max 0.631
_exptl_crystal_size_mid 0.25
_exptl_crystal_size_min 0.05
_refine_diff_density_max 0.170
_refine_diff_density_min -0.234
_refine_diff_density_rms 0.042
_refine_ls_extinction_method none
_refine_ls_goodness_of_fit_ref 1.048
_refine_ls_hydrogen_treatment constr
_refine_ls_matrix_type full
_refine_ls_number_parameters 353
_refine_ls_number_reflns 4778
_refine_ls_number_restraints 0
_refine_ls_restrained_S_all 1.048
_refine_ls_R_factor_all 0.0415
_refine_ls_R_factor_gt 0.0369
_refine_ls_shift/su_max 0.001
_refine_ls_shift/su_mean 0.000
_refine_ls_structure_factor_coef Fsqd
_refine_ls_weighting_details 'w=1/[\s^2^(Fo^2^)+(0.0401P)^2^+1.9961P] where P=(Fo^2^+2Fc^2^)/3'
_refine_ls_weighting_scheme calc
_refine_ls_wR_factor_gt 0.0899
_refine_ls_wR_factor_ref 0.0938
_reflns_Friedel_coverage 0.000
_reflns_number_gt 4307
_reflns_number_total 4778
_reflns_threshold_expression 'I > 2\s(I)'
_cod_data_source_file c9sc02127b2.cif
_cod_data_source_block compound4
_cod_original_cell_volume 4787.13(12)
_cod_database_code 1551492
_shelx_shelxl_version_number 2017/1
_chemical_oxdiff_formula 'C32 H22 F3 N O3'
_shelx_space_group_comment
;
The symmetry employed for this shelxl refinement is uniquely defined
by the following loop, which should always be used as a source of
symmetry information in preference to the above space-group names.
They are only intended as comments.
;
_reflns_odcompleteness_completeness 99.92
_reflns_odcompleteness_iscentric 1
_reflns_odcompleteness_theta 66.97
_olex2_refinement_description
;
1. Fixed Uiso
 At 1.2 times of:
  All C(H) groups, All C(H,H) groups
 At 1.5 times of:
  All C(H,H,H) groups
2.a Secondary CH2 refined with riding coordinates:
 C39(H39A,H39B), C38(H38A,H38B)
2.b Aromatic/amide H refined with riding coordinates:
 C21(H21), C27(H27), C36(H36), C32(H32), C33(H33), C28(H28), C35(H35),
 C30(H30), C26(H26), C31(H31), C14(H14), C13(H13), C15(H15), C25(H25), C22(H22)
2.c Idealised Me refined as rotating group:
 C40(H40A,H40B,H40C)
;
_olex2_submission_special_instructions 'No special instructions were received'
_oxdiff_exptl_absorpt_empirical_details
;
Empirical correction (ABSPACK) includes:
- Absorption correction using spherical harmonics
- Frame scaling
;
_oxdiff_exptl_absorpt_empirical_full_max 3.430
_oxdiff_exptl_absorpt_empirical_full_min 0.308

loop_
_space_group_symop_operation_xyz
'x, y, z'
'-x+1/2, -y+1/2, z'
'x+1/2, -y, -z+1/2'
'-x, y+1/2, -z+1/2'
'-x, -y, -z'
'x-1/2, y-1/2, -z'
'-x-1/2, y, z-1/2'
'x, -y-1/2, z-1/2'

loop_
_atom_site_label
_atom_site_type_symbol
_atom_site_fract_x
_atom_site_fract_y
_atom_site_fract_z
_atom_site_U_iso_or_equiv
_atom_site_adp_type
_atom_site_occupancy
_atom_site_site_symmetry_order
_atom_site_calc_flag
_atom_site_refinement_flags_posn
F10 F 0.15019(11) 0.47721(2) 0.96021(6) 0.0434(2) Uani 1 1 d .
O18 O 0.15816(11) 0.29308(3) 1.02303(7) 0.0321(2) Uani 1 1 d .
F9 F -0.02962(11) 0.44569(3) 1.01844(6) 0.0433(2) Uani 1 1 d .
O5 O 0.17556(10) 0.40189(2) 0.95810(6) 0.02349(19) Uani 1 1 d .
F8 F -0.06212(11) 0.47438(3) 0.89371(6) 0.0465(2) Uani 1 1 d .
O11 O -0.04245(11) 0.39871(3) 0.86941(7) 0.0315(2) Uani 1 1 d .
N1 N 0.17908(12) 0.42708(3) 0.81585(7) 0.0269(2) Uani 1 1 d .
C24 C 0.43737(14) 0.36984(4) 1.04134(8) 0.0245(3) Uani 1 1 d .
C21 C 0.35594(18) 0.30174(4) 1.12342(10) 0.0346(3) Uani 1 1 d .
H21 H 0.329837 0.278356 1.149147 0.042 Uiso 1 1 calc R
C20 C 0.31099(14) 0.34915(4) 1.00874(8) 0.0236(3) Uani 1 1 d .
C34 C 0.46626(14) 0.34059(4) 0.72919(9) 0.0282(3) Uani 1 1 d .
C6 C 0.09134(14) 0.41923(4) 0.89311(9) 0.0253(3) Uani 1 1 d .
C27 C 0.68344(16) 0.40916(4) 1.11329(10) 0.0341(3) Uani 1 1 d .
H27 H 0.764746 0.422791 1.137781 0.041 Uiso 1 1 calc R
C36 C 0.36358(16) 0.40255(4) 0.71214(9) 0.0311(3) Uani 1 1 d .
H36 H 0.356235 0.425140 0.679007 0.037 Uiso 1 1 calc R
C19 C 0.27456(15) 0.31598(4) 1.05009(9) 0.0278(3) Uani 1 1 d .
C32 C 0.55386(16) 0.27669(4) 0.73442(10) 0.0367(3) Uani 1 1 d .
H32 H 0.615207 0.257231 0.711644 0.044 Uiso 1 1 calc R
C33 C 0.55697(16) 0.31133(4) 0.69627(10) 0.0340(3) Uani 1 1 d .
H33 H 0.621120 0.315858 0.646780 0.041 Uiso 1 1 calc R
C7 C 0.03625(16) 0.45471(4) 0.94135(9) 0.0320(3) Uani 1 1 d .
C4 C 0.21402(14) 0.36355(3) 0.93327(8) 0.0229(3) Uani 1 1 d .
C39 C 0.16787(19) 0.48788(5) 0.73203(12) 0.0429(4) Uani 1 1 d .
H39A H 0.276225 0.486630 0.719421 0.051 Uiso 1 1 calc R
H39B H 0.153905 0.501774 0.788764 0.051 Uiso 1 1 calc R
C29 C 0.37812(14) 0.33498(4) 0.80761(8) 0.0247(3) Uani 1 1 d .
C28 C 0.63837(16) 0.37658(4) 1.15208(9) 0.0320(3) Uani 1 1 d .
H28 H 0.689645 0.367512 1.203358 0.038 Uiso 1 1 calc R
C35 C 0.45710(16) 0.37523(4) 0.68379(9) 0.0318(3) Uani 1 1 d .
H35 H 0.517607 0.379414 0.632513 0.038 Uiso 1 1 calc R
C3 C 0.29026(14) 0.36532(4) 0.84144(8) 0.0235(3) Uani 1 1 d .
C12 C -0.05796(15) 0.36291(4) 0.90152(9) 0.0279(3) Uani 1 1 d .
C17 C 0.06611(15) 0.34379(4) 0.93429(8) 0.0257(3) Uani 1 1 d .
C30 C 0.37568(16) 0.29828(4) 0.84417(9) 0.0292(3) Uani 1 1 d .
H30 H 0.314981 0.293226 0.894917 0.035 Uiso 1 1 calc R
C40 C 0.0896(2) 0.50860(6) 0.65630(14) 0.0580(5) Uani 1 1 d .
H40A H 0.107384 0.495515 0.599628 0.087 Uiso 1 1 calc GR
H40B H 0.128987 0.534099 0.652248 0.087 Uiso 1 1 calc GR
H40C H -0.017833 0.509533 0.668282 0.087 Uiso 1 1 calc GR
C26 C 0.60884(16) 0.42246(4) 1.03679(10) 0.0319(3) Uani 1 1 d .
H26 H 0.641948 0.444829 1.008874 0.038 Uiso 1 1 calc R
C37 C 0.27612(14) 0.39779(4) 0.79106(8) 0.0252(3) Uani 1 1 d .
C31 C 0.45930(17) 0.27008(4) 0.80754(10) 0.0338(3) Uani 1 1 d .
H31 H 0.453058 0.245639 0.832123 0.041 Uiso 1 1 calc R
C16 C 0.04389(16) 0.30984(4) 0.97598(9) 0.0290(3) Uani 1 1 d .
C14 C -0.21340(17) 0.31074(5) 0.93570(10) 0.0392(4) Uani 1 1 d .
H14 H -0.307761 0.298708 0.932739 0.047 Uiso 1 1 calc R
C13 C -0.19818(16) 0.34666(4) 0.90092(9) 0.0343(3) Uani 1 1 d .
H13 H -0.281862 0.359668 0.877376 0.041 Uiso 1 1 calc R
C15 C -0.09450(18) 0.29220(4) 0.97443(10) 0.0361(3) Uani 1 1 d .
H15 H -0.106940 0.267985 0.999403 0.043 Uiso 1 1 calc R
C25 C 0.48891(15) 0.40358(4) 1.00191(9) 0.0270(3) Uani 1 1 d .
H25 H 0.439543 0.413230 0.950568 0.032 Uiso 1 1 calc R
C22 C 0.47205(17) 0.32179(4) 1.15692(10) 0.0344(3) Uani 1 1 d .
H22 H 0.524323 0.312694 1.207804 0.041 Uiso 1 1 calc R
C23 C 0.51657(15) 0.35603(4) 1.11731(9) 0.0281(3) Uani 1 1 d .
C38 C 0.10640(16) 0.44849(4) 0.74238(9) 0.0323(3) Uani 1 1 d .
H38A H -0.002119 0.449968 0.754321 0.039 Uiso 1 1 calc R
H38B H 0.120316 0.434830 0.685330 0.039 Uiso 1 1 calc R

loop_
_atom_site_aniso_label
_atom_site_aniso_U_11
_atom_site_aniso_U_22
_atom_site_aniso_U_33
_atom_site_aniso_U_23
_atom_site_aniso_U_13
_atom_site_aniso_U_12
F10 0.0489(5) 0.0326(4) 0.0486(5) -0.0080(4) -0.0041(4) 0.0001(4)
O18 0.0368(5) 0.0262(5) 0.0333(5) 0.0038(4) 0.0025(4) -0.0039(4)
F9 0.0501(5) 0.0444(5) 0.0354(5) 0.0011(4) 0.0116(4) 0.0144(4)
O5 0.0251(4) 0.0248(4) 0.0206(4) 0.0003(3) -0.0015(3) 0.0028(3)
F8 0.0503(6) 0.0466(5) 0.0426(5) 0.0021(4) -0.0062(4) 0.0246(4)
O11 0.0248(5) 0.0371(5) 0.0325(5) 0.0050(4) -0.0048(4) -0.0027(4)
N1 0.0272(5) 0.0300(6) 0.0234(5) 0.0059(4) -0.0010(4) 0.0020(4)
C24 0.0248(6) 0.0280(6) 0.0207(6) 0.0007(5) 0.0032(5) 0.0042(5)
C21 0.0427(8) 0.0300(7) 0.0312(7) 0.0102(6) 0.0022(6) 0.0023(6)
C20 0.0261(6) 0.0257(6) 0.0190(5) 0.0013(5) 0.0031(5) 0.0026(5)
C34 0.0225(6) 0.0391(7) 0.0229(6) -0.0053(5) 0.0006(5) -0.0039(5)
C6 0.0233(6) 0.0282(6) 0.0246(6) 0.0021(5) -0.0025(5) 0.0010(5)
C27 0.0257(7) 0.0433(8) 0.0332(7) -0.0011(6) -0.0042(6) -0.0014(6)
C36 0.0316(7) 0.0376(7) 0.0239(6) 0.0063(5) 0.0015(5) -0.0043(6)
C19 0.0313(7) 0.0269(6) 0.0251(6) 0.0013(5) 0.0040(5) 0.0001(5)
C32 0.0308(7) 0.0412(8) 0.0380(8) -0.0141(6) 0.0004(6) 0.0045(6)
C33 0.0266(7) 0.0459(8) 0.0297(7) -0.0111(6) 0.0038(5) -0.0026(6)
C7 0.0334(7) 0.0326(7) 0.0302(7) 0.0029(5) -0.0018(6) 0.0072(6)
C4 0.0249(6) 0.0229(6) 0.0211(6) -0.0006(4) 0.0016(5) 0.0012(5)
C39 0.0440(9) 0.0390(8) 0.0456(9) 0.0166(7) 0.0004(7) -0.0011(7)
C29 0.0216(6) 0.0314(6) 0.0212(6) -0.0033(5) -0.0012(5) -0.0014(5)
C28 0.0290(7) 0.0419(8) 0.0251(6) 0.0026(6) -0.0040(5) 0.0067(6)
C35 0.0284(7) 0.0446(8) 0.0223(6) 0.0001(6) 0.0045(5) -0.0060(6)
C3 0.0220(6) 0.0284(6) 0.0202(6) 0.0003(5) 0.0003(5) -0.0020(5)
C12 0.0287(7) 0.0338(7) 0.0211(6) -0.0017(5) 0.0028(5) -0.0036(5)
C17 0.0269(6) 0.0299(6) 0.0202(6) -0.0036(5) 0.0032(5) -0.0035(5)
C30 0.0299(7) 0.0327(7) 0.0250(6) -0.0027(5) -0.0001(5) 0.0006(5)
C40 0.0548(11) 0.0580(11) 0.0612(12) 0.0342(9) 0.0082(9) 0.0116(9)
C26 0.0286(7) 0.0355(7) 0.0317(7) 0.0047(6) 0.0003(6) -0.0020(6)
C37 0.0240(6) 0.0301(6) 0.0214(6) 0.0003(5) -0.0013(5) -0.0016(5)
C31 0.0354(7) 0.0319(7) 0.0340(7) -0.0058(6) -0.0034(6) 0.0031(6)
C16 0.0339(7) 0.0298(6) 0.0232(6) -0.0034(5) 0.0046(5) -0.0042(5)
C14 0.0341(8) 0.0501(9) 0.0333(7) -0.0073(6) 0.0028(6) -0.0175(7)
C13 0.0276(7) 0.0478(8) 0.0277(7) -0.0045(6) -0.0002(5) -0.0048(6)
C15 0.0419(8) 0.0353(7) 0.0311(7) -0.0047(6) 0.0050(6) -0.0134(6)
C25 0.0258(6) 0.0320(7) 0.0234(6) 0.0042(5) -0.0004(5) 0.0010(5)
C22 0.0396(8) 0.0355(7) 0.0282(7) 0.0090(6) -0.0018(6) 0.0060(6)
C23 0.0285(7) 0.0321(7) 0.0237(6) 0.0024(5) 0.0014(5) 0.0064(5)
C38 0.0312(7) 0.0372(7) 0.0284(7) 0.0101(6) -0.0036(6) 0.0013(6)

loop_
_atom_type_symbol
_atom_type_description
_atom_type_scat_dispersion_real
_atom_type_scat_dispersion_imag
_atom_type_scat_source
C C 0.0181 0.0091 'International Tables Vol C Tables 4.2.6.8 and 6.1.1.4'
H H 0.0000 0.0000 'International Tables Vol C Tables 4.2.6.8 and 6.1.1.4'
F F 0.0727 0.0534 'International Tables Vol C Tables 4.2.6.8 and 6.1.1.4'
N N 0.0311 0.0180 'International Tables Vol C Tables 4.2.6.8 and 6.1.1.4'
O O 0.0492 0.0322 'International Tables Vol C Tables 4.2.6.8 and 6.1.1.4'

loop_
_exptl_crystal_face_index_h
_exptl_crystal_face_index_k
_exptl_crystal_face_index_l
_exptl_crystal_face_perp_dist
-1 0 0 0.1248
1 0 0 0.1248
0 0 -1 0.4639
0 0 1 0.1670
0 -1 0 0.0251
0 1 0 0.0251

loop_
_geom_angle_atom_site_label_1
_geom_angle_atom_site_label_2
_geom_angle_atom_site_label_3
_geom_angle
C16 O18 C19 116.75(11)
C6 O5 C4 111.91(9)
C12 O11 C6 118.06(10)
C6 N1 C38 117.20(11)
C37 N1 C6 113.95(10)
C37 N1 C38 117.31(11)
C25 C24 C20 123.61(12)
C25 C24 C23 117.54(12)
C23 C24 C20 118.85(12)
C19 C21 H21 120.3
C22 C21 H21 120.3
C22 C21 C19 119.38(13)
C24 C20 C4 121.93(11)
C19 C20 C24 118.61(12)
C19 C20 C4 119.41(12)
C33 C34 C29 119.97(13)
C33 C34 C35 121.04(13)
C35 C34 C29 118.95(12)
O5 C6 O11 113.40(10)
O5 C6 N1 110.92(10)
O5 C6 C7 102.56(10)
O11 C6 C7 105.45(11)
N1 C6 O11 111.04(10)
N1 C6 C7 113.12(11)
C28 C27 H27 120.2
C28 C27 C26 119.58(13)
C26 C27 H27 120.2
C35 C36 H36 119.6
C35 C36 C37 120.79(13)
C37 C36 H36 119.6
O18 C19 C21 113.67(12)
C20 C19 O18 123.86(12)
C20 C19 C21 122.46(13)
C33 C32 H32 120.3
C33 C32 C31 119.38(13)
C31 C32 H32 120.3
C34 C33 H33 119.5
C32 C33 C34 121.07(13)
C32 C33 H33 119.5
F10 C7 F9 107.68(12)
F10 C7 F8 107.51(12)
F10 C7 C6 110.58(12)
F9 C7 F8 107.19(12)
F9 C7 C6 110.23(11)
F8 C7 C6 113.42(12)
O5 C4 C20 105.43(10)
O5 C4 C3 107.03(10)
O5 C4 C17 103.37(10)
C20 C4 C3 115.09(10)
C17 C4 C20 109.80(10)
C17 C4 C3 114.94(10)
H39A C39 H39B 108.0
C40 C39 H39A 109.4
C40 C39 H39B 109.4
C38 C39 H39A 109.4
C38 C39 H39B 109.4
C38 C39 C40 111.09(15)
C34 C29 C3 119.14(12)
C30 C29 C34 116.95(12)
C30 C29 C3 123.77(12)
C27 C28 H28 119.4
C27 C28 C23 121.16(13)
C23 C28 H28 119.4
C34 C35 H35 119.4
C36 C35 C34 121.21(12)
C36 C35 H35 119.4
C29 C3 C4 121.91(11)
C37 C3 C4 118.54(11)
C37 C3 C29 119.52(11)
O11 C12 C17 119.94(12)
O11 C12 C13 118.73(13)
C13 C12 C17 121.33(13)
C12 C17 C4 117.97(12)
C16 C17 C4 123.12(12)
C16 C17 C12 118.38(13)
C29 C30 H30 119.4
C31 C30 C29 121.23(13)
C31 C30 H30 119.4
C39 C40 H40A 109.5
C39 C40 H40B 109.5
C39 C40 H40C 109.5
H40A C40 H40B 109.5
H40A C40 H40C 109.5
H40B C40 H40C 109.5
C27 C26 H26 119.5
C25 C26 C27 120.92(13)
C25 C26 H26 119.5
N1 C37 C36 117.83(12)
C3 C37 N1 122.36(11)
C3 C37 C36 119.81(12)
C32 C31 H31 119.4
C30 C31 C32 121.11(14)
C30 C31 H31 119.4
O18 C16 C17 120.37(12)
O18 C16 C15 118.23(13)
C17 C16 C15 121.36(14)
C13 C14 H14 119.2
C15 C14 H14 119.2
C15 C14 C13 121.57(14)
C12 C13 C14 118.29(14)
C12 C13 H13 120.9
C14 C13 H13 120.9
C16 C15 H15 120.8
C14 C15 C16 118.44(14)
C14 C15 H15 120.8
C24 C25 H25 119.5
C26 C25 C24 121.07(12)
C26 C25 H25 119.5
C21 C22 H22 119.4
C21 C22 C23 121.21(13)
C23 C22 H22 119.4
C28 C23 C24 119.69(13)
C28 C23 C22 120.89(13)
C22 C23 C24 119.42(13)
N1 C38 C39 113.18(12)
N1 C38 H38A 108.9
N1 C38 H38B 108.9
C39 C38 H38A 108.9
C39 C38 H38B 108.9
H38A C38 H38B 107.8

loop_
_geom_bond_atom_site_label_1
_geom_bond_atom_site_label_2
_geom_bond_distance
F10 C7 1.3302(18)
O18 C19 1.3865(17)
O18 C16 1.3789(18)
F9 C7 1.3330(17)
O5 C6 1.3769(15)
O5 C4 1.4625(15)
F8 C7 1.3335(16)
O11 C6 1.4496(16)
O11 C12 1.3751(17)
N1 C6 1.4238(17)
N1 C37 1.4113(17)
N1 C38 1.4881(16)
C24 C20 1.4379(18)
C24 C25 1.4203(18)
C24 C23 1.4263(18)
C21 H21 0.9500
C21 C19 1.411(2)
C21 C22 1.359(2)
C20 C19 1.3772(18)
C20 C4 1.5132(17)
C34 C33 1.414(2)
C34 C29 1.4264(18)
C34 C35 1.415(2)
C6 C7 1.5412(19)
C27 H27 0.9500
C27 C28 1.363(2)
C27 C26 1.406(2)
C36 H36 0.9500
C36 C35 1.355(2)
C36 C37 1.4252(18)
C32 H32 0.9500
C32 C33 1.365(2)
C32 C31 1.402(2)
C33 H33 0.9500
C4 C3 1.5330(17)
C4 C17 1.5022(17)
C39 H39A 0.9900
C39 H39B 0.9900
C39 C40 1.523(2)
C39 C38 1.521(2)
C29 C3 1.4330(18)
C29 C30 1.4224(19)
C28 H28 0.9500
C28 C23 1.415(2)
C35 H35 0.9500
C3 C37 1.3898(18)
C12 C17 1.3940(19)
C12 C13 1.3846(19)
C17 C16 1.3796(19)
C30 H30 0.9500
C30 C31 1.371(2)
C40 H40A 0.9800
C40 H40B 0.9800
C40 H40C 0.9800
C26 H26 0.9500
C26 C25 1.372(2)
C31 H31 0.9500
C16 C15 1.392(2)
C14 H14 0.9500
C14 C13 1.393(2)
C14 C15 1.382(2)
C13 H13 0.9500
C15 H15 0.9500
C25 H25 0.9500
C22 H22 0.9500
C22 C23 1.418(2)
C38 H38A 0.9900
C38 H38B 0.9900

loop_
_geom_torsion_atom_site_label_1
_geom_torsion_atom_site_label_2
_geom_torsion_atom_site_label_3
_geom_torsion_atom_site_label_4
_geom_torsion
O18 C16 C15 C14 173.12(12)
O5 C6 C7 F10 65.86(13)
O5 C6 C7 F9 -53.09(14)
O5 C6 C7 F8 -173.28(11)
O5 C4 C3 C29 162.66(11)
O5 C4 C3 C37 -15.70(15)
O5 C4 C17 C12 38.99(14)
O5 C4 C17 C16 -132.61(12)
O11 C6 C7 F10 -175.21(10)
O11 C6 C7 F9 65.83(13)
O11 C6 C7 F8 -54.36(15)
O11 C12 C17 C4 0.15(18)
O11 C12 C17 C16 172.16(11)
O11 C12 C13 C14 -178.38(12)
N1 C6 C7 F10 -53.68(15)
N1 C6 C7 F9 -172.63(11)
N1 C6 C7 F8 67.18(16)
C24 C20 C19 O18 -178.03(11)
C24 C20 C19 C21 0.4(2)
C24 C20 C4 O5 -50.17(14)
C24 C20 C4 C3 67.52(15)
C24 C20 C4 C17 -160.91(11)
C21 C22 C23 C24 0.5(2)
C21 C22 C23 C28 -179.44(14)
C20 C24 C25 C26 178.96(13)
C20 C24 C23 C28 -178.06(12)
C20 C24 C23 C22 2.01(19)
C20 C4 C3 C29 45.88(16)
C20 C4 C3 C37 -132.48(12)
C20 C4 C17 C12 151.09(11)
C20 C4 C17 C16 -20.51(16)
C34 C29 C3 C4 -169.55(11)
C34 C29 C3 C37 8.79(18)
C34 C29 C30 C31 2.59(19)
C6 O5 C4 C20 177.59(10)
C6 O5 C4 C3 54.60(13)
C6 O5 C4 C17 -67.14(12)
C6 O11 C12 C17 -16.97(17)
C6 O11 C12 C13 162.68(12)
C6 N1 C37 C36 177.31(11)
C6 N1 C37 C3 -3.79(17)
C6 N1 C38 C39 110.42(14)
C27 C28 C23 C24 -1.2(2)
C27 C28 C23 C22 178.77(14)
C27 C26 C25 C24 -0.7(2)
C19 O18 C16 C17 19.74(17)
C19 O18 C16 C15 -158.16(12)
C19 C21 C22 C23 -2.5(2)
C19 C20 C4 O5 127.28(12)
C19 C20 C4 C3 -115.04(13)
C19 C20 C4 C17 16.53(16)
C33 C34 C29 C3 178.19(12)
C33 C34 C29 C30 -5.92(18)
C33 C34 C35 C36 176.04(13)
C33 C32 C31 C30 -3.4(2)
C4 O5 C6 O11 54.84(13)
C4 O5 C6 N1 -70.91(13)
C4 O5 C6 C7 168.03(10)
C4 C20 C19 O18 4.44(19)
C4 C20 C19 C21 -177.10(12)
C4 C3 C37 N1 -8.41(18)
C4 C3 C37 C36 170.47(12)
C4 C17 C16 O18 3.00(19)
C4 C17 C16 C15 -179.17(12)
C29 C34 C33 C32 4.8(2)
C29 C34 C35 C36 -1.8(2)
C29 C3 C37 N1 173.19(11)
C29 C3 C37 C36 -7.93(19)
C29 C30 C31 C32 2.0(2)
C28 C27 C26 C25 1.6(2)
C35 C34 C33 C32 -172.99(14)
C35 C34 C29 C3 -3.96(18)
C35 C34 C29 C30 171.93(12)
C35 C36 C37 N1 -178.88(13)
C35 C36 C37 C3 2.2(2)
C3 C4 C17 C12 -77.27(15)
C3 C4 C17 C16 111.13(14)
C3 C29 C30 C31 178.27(13)
C12 O11 C6 O5 -10.29(16)
C12 O11 C6 N1 115.40(12)
C12 O11 C6 C7 -121.72(12)
C12 C17 C16 O18 -168.58(12)
C12 C17 C16 C15 9.26(19)
C17 C4 C3 C29 -83.19(15)
C17 C4 C3 C37 98.45(14)
C17 C12 C13 C14 1.3(2)
C17 C16 C15 C14 -4.8(2)
C30 C29 C3 C4 14.86(19)
C30 C29 C3 C37 -166.80(12)
C40 C39 C38 N1 -179.84(14)
C26 C27 C28 C23 -0.7(2)
C37 N1 C6 O5 42.18(15)
C37 N1 C6 O11 -84.87(13)
C37 N1 C6 C7 156.80(11)
C37 N1 C38 C39 -108.40(15)
C37 C36 C35 C34 2.8(2)
C31 C32 C33 C34 -0.1(2)
C16 O18 C19 C21 157.50(12)
C16 O18 C19 C20 -23.92(18)
C13 C12 C17 C4 -179.49(12)
C13 C12 C17 C16 -7.48(19)
C13 C14 C15 C16 -1.8(2)
C15 C14 C13 C12 3.4(2)
C25 C24 C20 C19 177.46(12)
C25 C24 C20 C4 -5.08(19)
C25 C24 C23 C28 2.04(19)
C25 C24 C23 C22 -177.89(12)
C22 C21 C19 O18 -179.32(13)
C22 C21 C19 C20 2.1(2)
C23 C24 C20 C19 -2.43(18)
C23 C24 C20 C4 175.03(11)
C23 C24 C25 C26 -1.14(19)
C38 N1 C6 O5 -175.37(11)
C38 N1 C6 O11 57.57(15)
C38 N1 C6 C7 -60.76(15)
C38 N1 C37 C36 34.91(17)
C38 N1 C37 C3 -146.19(12)

loop_
_exptl_oxdiff_crystal_face_indexfrac_h
_exptl_oxdiff_crystal_face_indexfrac_k
_exptl_oxdiff_crystal_face_indexfrac_l
_exptl_oxdiff_crystal_face_x
_exptl_oxdiff_crystal_face_y
_exptl_oxdiff_crystal_face_z
-0.9992 -0.0017 0.0013 0.0838 -0.1461 -0.0337
0.9992 0.0017 -0.0013 -0.0838 0.1461 0.0337
-0.0005 -0.0033 -0.9996 -0.0050 0.0205 -0.1010
0.0005 0.0033 0.9996 0.0050 -0.0205 0.1010
0.0003 -0.9999 0.0004 0.0375 0.0210 0.0024
-0.0003 0.9999 -0.0004 -0.0375 -0.0210 -0.0024
